data_9005255
loop_
_publ_author_name
'Oberti, R.'
'Ungaretti, L.'
'Cannillo, E.'
'Hawthorne, F. C.'
'Memmi, I.'

_publ_section_title
;
 Temperature-dependent Al order-disorder in the
 tetrahedral double chain of C2/m amphiboles
 Sample: S(1)
;
_journal_name_full 'European Journal of Mineralogy'
_journal_page_first 1049
_journal_page_last 1063
_journal_volume 7
_journal_year 1995
_chemical_formula_sum 'Al0.83 Ca1.67 F0.027 Fe1.4 H1.973 K0.04 Mg3.65 Mn0.03 Na0.15 O23.973 Si7.38'
_chemical_name_mineral Tremolite
_space_group_IT_number 12
_symmetry_space_group_name_Hall '-C 2y'
_symmetry_space_group_name_H-M 'C 1 2/m 1'
_cell_angle_alpha 90
_cell_angle_beta 104.58
_cell_angle_gamma 90
_cell_formula_units_Z 2
_cell_length_a 9.810
_cell_length_b 18.091
_cell_length_c 5.294
_cell_volume 909.285
_database_code_amcsd 0006601
_exptl_crystal_density_diffrn 3.127
_cod_original_formula_sum 'Na.15 K.04 Fe1.4 Mg3.65 Al.83 Ca1.67 Mn.03 Si7.38 H1.973 O23.973 F.027'
_cod_database_code 9005255

loop_
_space_group_symop_operation_xyz
x,y,z
1/2+x,1/2+y,z
x,-y,z
1/2+x,1/2-y,z
-x,y,-z
1/2-x,1/2+y,-z
-x,-y,-z
1/2-x,1/2-y,-z

loop_
_atom_site_label
_atom_site_fract_x
_atom_site_fract_y
_atom_site_fract_z
_atom_site_occupancy
_atom_site_U_iso_or_equiv
_atom_site_type_symbol
_atom_site_attached_hydrogens
NaA 0.00000 0.50000 0.00000 0.02200 0.02305 Na 0
KA 0.00000 0.50000 0.00000 0.00800 0.02305 K 0
NaAm 0.02820 0.50000 0.05730 0.02200 0.03192 Na 0
KAm 0.02820 0.50000 0.05730 0.00800 0.03192 K 0
NaA2 0.00000 0.48070 0.00000 0.02200 0.03166 Na 0
KA2 0.00000 0.48070 0.00000 0.00800 0.03166 K 0
FeM1 0.00000 0.08860 0.50000 0.22000 0.00747 Fe 0
MgM1 0.00000 0.08860 0.50000 0.78000 0.00747 Mg 0
AlM2 0.00000 0.17710 0.00000 0.08000 0.00697 Al 0
FeM2 0.00000 0.17710 0.00000 0.21000 0.00697 Fe 0
MgM2 0.00000 0.17710 0.00000 0.71000 0.00697 Mg 0
AlM3 0.00000 0.00000 0.00000 0.05000 0.00861 Al 0
FeM3 0.00000 0.00000 0.00000 0.28000 0.00861 Fe 0
MgM3 0.00000 0.00000 0.00000 0.67000 0.00861 Mg 0
CaM4 0.00000 0.27780 0.50000 0.41750 0.01127 Ca 0
NaM4 0.00000 0.27780 0.50000 0.01000 0.01127 Na 0
MnM4 0.00000 0.27780 0.50000 0.00750 0.01127 Mn 0
FeM4 0.00000 0.27780 0.50000 0.06500 0.01127 Fe 0
CaM4* 0.00000 0.25280 0.50000 0.41750 0.03141 Ca 0
NaM4* 0.00000 0.25280 0.50000 0.01000 0.03141 Na 0
MnM4* 0.00000 0.25280 0.50000 0.00750 0.03141 Mn 0
FeM4* 0.00000 0.25280 0.50000 0.06500 0.03141 Fe 0
SiT1 0.28080 0.08460 0.29640 0.84500 0.00671 Si 0
AlT1 0.28080 0.08460 0.29640 0.15500 0.00671 Al 0
SiT2 0.29000 0.17150 0.80550 1.00000 0.00747 Si 0
H 0.20130 0.00000 0.74590 0.98650 0.01013 H 0
O1 0.10990 0.08780 0.21490 1.00000 0.00975 O 0
O2 0.12020 0.17270 0.72790 1.00000 0.00874 O 0
O3 0.11040 0.00000 0.71320 0.98650 0.01064 O 0
F3 0.11040 0.00000 0.71320 0.01350 0.01064 F 0
O4 0.36720 0.24830 0.79010 1.00000 0.01216 O 0
O5 0.34760 0.13600 0.10020 1.00000 0.01330 O 0
O6 0.34370 0.11850 0.59190 1.00000 0.01229 O 0
O7 0.33680 0.00000 0.28780 1.00000 0.01381 O 0

loop_
_cod_changelog_entry_id
_cod_changelog_entry_author
_cod_changelog_entry_date
_cod_changelog_entry_text
1
;cod-tools version 3.8.0
Id: cif_guess_AMCSD_atom_types 9581 2023-05-17 12:35:41Z saulius
;
2023-05-23T09:14:34+03:00
;Derived atom types and hydrogen counts
from atom names that follow the AMCSD naming convention
(Wat == water, O-H == hydroxyl).
;

loop_
_cod_related_entry_id
_cod_related_entry_database
_cod_related_entry_code
1 AMCSD 0006601
